data_7150360
loop_
_publ_author_name
'Allan, Robin D.'
'Greenwood, Jeremy R.'
'Hambley, Trevor W.'
'Hanrahan, Jane R.'
'Hibbs, David E.'
'Itani, Samia'
'Tran, Hue W.'
'Turner, Peter'

_publ_section_title
;
 Studies on pyridazine azide cyclisation reactions.
;
_journal_issue 12
_journal_name_full 'Organic &amp; biomolecular chemistry'
_journal_page_first 1782
_journal_page_last 1788
_journal_paper_doi 10.1039/b316190k
_journal_volume 2
_journal_year 2004
_chemical_formula_sum 'C5 H5 N9'
_chemical_formula_weight 191.18
_chemical_name_systematic
;
?
;
_space_group_IT_number 2
_symmetry_cell_setting triclinic
_symmetry_Int_Tables_number 2
_symmetry_space_group_name_Hall '-P 1'
_symmetry_space_group_name_H-M 'P -1'
_atom_sites_solution_hydrogens geom
_atom_sites_solution_primary direct
_atom_sites_solution_secondary difmap
_audit_creation_method SHELXL-97
_cell_angle_alpha 96.967(13)
_cell_angle_beta 104.847(14)
_cell_angle_gamma 109.680(8)
_cell_formula_units_Z 2
_cell_length_a 5.7327(8)
_cell_length_b 7.6069(6)
_cell_length_c 10.450(2)
_cell_measurement_reflns_used 25
_cell_measurement_temperature 293(2)
_cell_measurement_theta_max 52.1
_cell_measurement_theta_min 46.2
_cell_volume 403.83(11)
_computing_cell_refinement 'MSC/AFC Diffractometer Control'
_computing_data_collection 'MSC/AFC Diffractometer Control'
_computing_data_reduction 'teXsan (MSC, 1992-1997)'
_computing_molecular_graphics 'teXsan (MSC, 1992-1997)'
_computing_publication_material 'SHELXL-97 (Sheldrick, 1997)'
_computing_structure_refinement 'SHELXL-97 (Sheldrick, 1997)'
_computing_structure_solution
;
SIR97 (Altomare, et. al. 1998)
;
_diffrn_ambient_temperature 293(2)
_diffrn_measured_fraction_theta_full 0.988
_diffrn_measured_fraction_theta_max 0.988
_diffrn_measurement_device_type 'Rigaku AFC7R'
_diffrn_measurement_method \w-2\q
_diffrn_radiation_detector 'scintillation counter'
_diffrn_radiation_monochromator graphite
_diffrn_radiation_source 'rotating anode'
_diffrn_radiation_type CuK\a
_diffrn_radiation_wavelength 1.54178
_diffrn_reflns_av_R_equivalents 0.0272
_diffrn_reflns_av_sigmaI/netI 0.0322
_diffrn_reflns_limit_h_max 6
_diffrn_reflns_limit_h_min -6
_diffrn_reflns_limit_k_max 9
_diffrn_reflns_limit_k_min 0
_diffrn_reflns_limit_l_max 12
_diffrn_reflns_limit_l_min -12
_diffrn_reflns_number 1562
_diffrn_reflns_theta_full 67.64
_diffrn_reflns_theta_max 67.64
_diffrn_reflns_theta_min 4.50
_diffrn_standards_decay_% -9.44
_diffrn_standards_interval_count 150
_diffrn_standards_number 3
_exptl_absorpt_coefficient_mu 0.995
_exptl_absorpt_correction_T_max 0.99
_exptl_absorpt_correction_T_min 0.94
_exptl_absorpt_correction_type psi-scan
_exptl_absorpt_process_details
;
psi scan (North,Phillips & Matthews, 1968)
;
_exptl_crystal_colour 'pale brown'
_exptl_crystal_density_diffrn 1.572
_exptl_crystal_density_method 'not measured'
_exptl_crystal_description columnar
_exptl_crystal_F_000 196
_exptl_crystal_size_max 0.45
_exptl_crystal_size_mid 0.125
_exptl_crystal_size_min 0.075
_refine_diff_density_max 0.224
_refine_diff_density_min -0.290
_refine_diff_density_rms 0.057
_refine_ls_extinction_method none
_refine_ls_goodness_of_fit_ref 1.284
_refine_ls_hydrogen_treatment mixed
_refine_ls_matrix_type full
_refine_ls_number_parameters 128
_refine_ls_number_reflns 1444
_refine_ls_number_restraints 0
_refine_ls_restrained_S_all 1.284
_refine_ls_R_factor_all 0.0773
_refine_ls_R_factor_gt 0.0536
_refine_ls_shift/su_max 0.000
_refine_ls_shift/su_mean 0.000
_refine_ls_structure_factor_coef Fsqd
_refine_ls_weighting_details 'calc w=1/[\s^2^(Fo^2^)+(0.03P)^2^+0.2P] where P=(Fo^2^+2Fc^2^)/3'
_refine_ls_weighting_scheme calc
_refine_ls_wR_factor_gt 0.1246
_refine_ls_wR_factor_ref 0.1315
_reflns_number_gt 1029
_reflns_number_total 1444
_reflns_threshold_expression >2sigma(I)
_cod_data_source_file b316190k.txt
_cod_data_source_block rda2
_cod_original_sg_symbol_H-M 'P -1       '
_cod_database_code 7150360

loop_
_symmetry_equiv_pos_as_xyz
'x, y, z'
'-x, -y, -z'

loop_
_atom_site_label
_atom_site_type_symbol
_atom_site_fract_x
_atom_site_fract_y
_atom_site_fract_z
_atom_site_U_iso_or_equiv
_atom_site_adp_type
_atom_site_occupancy
_atom_site_symmetry_multiplicity
_atom_site_calc_flag
_atom_site_refinement_flags
_atom_site_disorder_assembly
_atom_site_disorder_group
N1 N 1.2999(5) 0.7598(3) 0.4378(3) 0.0611(7) Uani 1 1 d . . .
N2 N 1.2778(5) 0.5751(3) 0.4294(3) 0.0702(8) Uani 1 1 d . . .
N3 N 1.0456(5) 0.4551(3) 0.3525(3) 0.0651(8) Uani 1 1 d . . .
N4 N 0.9131(4) 0.5643(3) 0.3079(3) 0.0527(6) Uani 1 1 d . . .
N5 N 0.6648(4) 0.4896(3) 0.2259(3) 0.0567(7) Uani 1 1 d . . .
N6 N 0.3171(5) 0.5635(3) 0.1138(3) 0.0675(8) Uani 1 1 d . . .
N7 N 0.2030(5) 0.3842(4) 0.0791(3) 0.0703(8) Uani 1 1 d . . .
N8 N 0.0781(6) 0.2280(4) 0.0407(4) 0.0956(11) Uani 1 1 d . . .
N9 N 1.1327(4) 1.0780(3) 0.3753(3) 0.0584(7) Uani 1 1 d . . .
H9NA H 1.0783 1.1669 0.3558 0.070 Uiso 1 1 calc R . .
H9NB H 1.2900 1.1074 0.4269 0.070 Uiso 1 1 calc R . .
C1 C 0.5778(5) 0.6246(4) 0.1976(3) 0.0526(7) Uani 1 1 d . . .
C2 C 0.7179(5) 0.8273(3) 0.2419(3) 0.0505(7) Uani 1 1 d . . .
C3 C 0.9720(5) 0.8931(3) 0.3250(3) 0.0479(7) Uani 1 1 d . . .
C4 C 1.0720(5) 0.7508(3) 0.3608(3) 0.0493(7) Uani 1 1 d . . .
C5 C 0.5914(6) 0.9635(4) 0.1981(4) 0.0666(9) Uani 1 1 d . . .
H5A H 0.6113 1.0538 0.2767 0.100 Uiso 1 1 calc R . .
H5B H 0.4089 0.8928 0.1503 0.100 Uiso 1 1 calc R . .
H5C H 0.6731 1.0310 0.1393 0.100 Uiso 1 1 calc R . .

loop_
_atom_site_aniso_label
_atom_site_aniso_U_11
_atom_site_aniso_U_22
_atom_site_aniso_U_33
_atom_site_aniso_U_23
_atom_site_aniso_U_13
_atom_site_aniso_U_12
N1 0.0525(14) 0.0335(11) 0.0895(19) 0.0136(11) 0.0076(13) 0.0184(10)
N2 0.0647(17) 0.0365(13) 0.107(2) 0.0176(13) 0.0140(16) 0.0262(12)
N3 0.0597(16) 0.0309(12) 0.100(2) 0.0134(12) 0.0129(15) 0.0219(11)
N4 0.0494(13) 0.0248(10) 0.0753(17) 0.0083(10) 0.0101(12) 0.0121(9)
N5 0.0516(14) 0.0293(11) 0.0756(17) 0.0048(11) 0.0086(12) 0.0100(10)
N6 0.0559(15) 0.0343(13) 0.0840(19) 0.0057(12) -0.0019(14) 0.0036(11)
N7 0.0556(16) 0.0490(16) 0.0780(19) 0.0027(13) -0.0006(14) 0.0058(13)
N8 0.073(2) 0.0464(17) 0.122(3) -0.0050(16) 0.0013(19) -0.0017(15)
N9 0.0471(13) 0.0253(11) 0.0877(18) 0.0083(11) 0.0028(12) 0.0107(10)
C1 0.0456(15) 0.0360(14) 0.0632(18) 0.0074(12) 0.0060(13) 0.0095(11)
C2 0.0468(16) 0.0302(13) 0.0646(18) 0.0091(12) 0.0083(14) 0.0103(11)
C3 0.0456(15) 0.0268(12) 0.0652(18) 0.0091(11) 0.0123(13) 0.0107(11)
C4 0.0439(15) 0.0280(12) 0.0669(18) 0.0071(12) 0.0089(13) 0.0103(11)
C5 0.0538(18) 0.0397(15) 0.094(2) 0.0187(15) 0.0047(17) 0.0155(13)

loop_
_atom_type_symbol
_atom_type_description
_atom_type_scat_dispersion_real
_atom_type_scat_dispersion_imag
_atom_type_scat_source
C C 0.0181 0.0091 'International Tables Vol C Tables 4.2.6.8 and 6.1.1.4'
H H 0.0000 0.0000 'International Tables Vol C Tables 4.2.6.8 and 6.1.1.4'
N N 0.0311 0.0180 'International Tables Vol C Tables 4.2.6.8 and 6.1.1.4'

loop_
_geom_angle_atom_site_label_1
_geom_angle_atom_site_label_2
_geom_angle_atom_site_label_3
_geom_angle
_geom_angle_site_symmetry_1
_geom_angle_site_symmetry_3
_geom_angle_publ_flag
C4 N1 N2 105.6(2) . . ?
N3 N2 N1 111.5(2) . . ?
N2 N3 N4 105.8(2) . . ?
N5 N4 N3 122.7(2) . . ?
N5 N4 C4 128.8(2) . . ?
N3 N4 C4 108.5(2) . . ?
C1 N5 N4 111.4(2) . . ?
N7 N6 C1 113.0(2) . . ?
N8 N7 N6 172.4(4) . . ?
C3 N9 H9NA 120.0 . . ?
C3 N9 H9NB 120.0 . . ?
H9NA N9 H9NB 120.0 . . ?
N5 C1 N6 116.7(2) . . ?
N5 C1 C2 127.5(3) . . ?
N6 C1 C2 115.8(2) . . ?
C3 C2 C1 117.7(2) . . ?
C3 C2 C5 121.3(2) . . ?
C1 C2 C5 121.0(3) . . ?
N9 C3 C2 125.7(2) . . ?
N9 C3 C4 117.8(2) . . ?
C2 C3 C4 116.5(2) . . ?
N1 C4 N4 108.6(2) . . ?
N1 C4 C3 133.3(2) . . ?
N4 C4 C3 118.0(2) . . ?
C2 C5 H5A 109.5 . . ?
C2 C5 H5B 109.5 . . ?
H5A C5 H5B 109.5 . . ?
C2 C5 H5C 109.5 . . ?
H5A C5 H5C 109.5 . . ?
H5B C5 H5C 109.5 . . ?

loop_
_geom_bond_atom_site_label_1
_geom_bond_atom_site_label_2
_geom_bond_distance
_geom_bond_site_symmetry_2
_geom_bond_publ_flag
N1 C4 1.322(4) . ?
N1 N2 1.357(3) . ?
N2 N3 1.307(3) . ?
N3 N4 1.350(3) . ?
N4 N5 1.340(3) . ?
N4 C4 1.352(3) . ?
N5 C1 1.317(3) . ?
N6 N7 1.256(3) . ?
N6 C1 1.407(4) . ?
N7 N8 1.118(4) . ?
N9 C3 1.343(3) . ?
N9 H9NA 0.8600 . ?
N9 H9NB 0.8600 . ?
C1 C2 1.428(4) . ?
C2 C3 1.372(4) . ?
C2 C5 1.504(4) . ?
C3 C4 1.430(3) . ?
C5 H5A 0.9600 . ?
C5 H5B 0.9600 . ?
C5 H5C 0.9600 . ?

loop_
_geom_hbond_atom_site_label_D
_geom_hbond_atom_site_label_H
_geom_hbond_atom_site_label_A
_geom_hbond_distance_DH
_geom_hbond_distance_HA
_geom_hbond_distance_DA
_geom_hbond_angle_DHA
_geom_hbond_site_symmetry_A
N9 H9NA N3 0.86 2.27 3.099(3) 163.3 1_565
N9 H9NB N1 0.86 2.21 3.062(3) 169.1 2_876

loop_
_geom_torsion_atom_site_label_1
_geom_torsion_atom_site_label_2
_geom_torsion_atom_site_label_3
_geom_torsion_atom_site_label_4
_geom_torsion
_geom_torsion_site_symmetry_1
_geom_torsion_site_symmetry_2
_geom_torsion_site_symmetry_3
_geom_torsion_site_symmetry_4
_geom_torsion_publ_flag
C4 N1 N2 N3 -1.0(4) . . . . ?
N1 N2 N3 N4 0.8(4) . . . . ?
N2 N3 N4 N5 -179.8(3) . . . . ?
N2 N3 N4 C4 -0.3(3) . . . . ?
N3 N4 N5 C1 179.4(3) . . . . ?
C4 N4 N5 C1 0.0(4) . . . . ?
C1 N6 N7 N8 180(100) . . . . ?
N4 N5 C1 N6 -179.0(3) . . . . ?
N4 N5 C1 C2 1.2(5) . . . . ?
N7 N6 C1 N5 0.8(4) . . . . ?
N7 N6 C1 C2 -179.3(3) . . . . ?
N5 C1 C2 C3 -0.9(5) . . . . ?
N6 C1 C2 C3 179.3(3) . . . . ?
N5 C1 C2 C5 178.8(3) . . . . ?
N6 C1 C2 C5 -1.1(5) . . . . ?
C1 C2 C3 N9 179.5(3) . . . . ?
C5 C2 C3 N9 -0.2(5) . . . . ?
C1 C2 C3 C4 -0.7(4) . . . . ?
C5 C2 C3 C4 179.7(3) . . . . ?
N2 N1 C4 N4 0.8(4) . . . . ?
N2 N1 C4 C3 -178.5(3) . . . . ?
N5 N4 C4 N1 179.1(3) . . . . ?
N3 N4 C4 N1 -0.3(4) . . . . ?
N5 N4 C4 C3 -1.5(5) . . . . ?
N3 N4 C4 C3 179.1(3) . . . . ?
N9 C3 C4 N1 0.8(5) . . . . ?
C2 C3 C4 N1 -179.1(3) . . . . ?
N9 C3 C4 N4 -178.4(3) . . . . ?
C2 C3 C4 N4 1.7(4) . . . . ?

loop_
_cod_related_entry_id
_cod_related_entry_database
_cod_related_entry_code
1 ChemSpider 9346598
